data_4021779
loop_
_publ_author_name
'Chao Chen'
'Chanjuan Xi'
'Yuanyuan Liu'
'Xiaoyin Hong'

_publ_contact_author
;
Dr. Chanjuan Xi
Department of Chemistry, Tsinghua University
Beijing 100084
China
;
_publ_section_title
;
 Generation of Benzocyclobutadiene Derivatives from
 Zirconaindene Derivatives
;
_journal_name_full 'Journal of Organic Chemistry'
_journal_page_first 5373
_journal_page_last 5376
_journal_paper_doi 10.1021/jo060334s
_journal_volume 71
_journal_year 2006
_chemical_formula_moiety 'C24 H28'
_chemical_formula_sum 'C24 H28'
_chemical_formula_weight 316.46
_chemical_name_systematic
; 
 ? 
;
_space_group_IT_number 2
_space_group_name_Hall '-P 1'
_space_group_name_H-M_alt 'P -1'
_symmetry_cell_setting triclinic
_symmetry_space_group_name_Hall '-P 1'
_symmetry_space_group_name_H-M 'P -1'
_atom_sites_solution_hydrogens geom
_atom_sites_solution_primary direct
_atom_sites_solution_secondary difmap
_audit_creation_method SHELXL-97
_cell_angle_alpha 86.753(8)
_cell_angle_beta 83.833(7)
_cell_angle_gamma 62.065(7)
_cell_formula_units_Z 2
_cell_length_a 8.5368(8)
_cell_length_b 8.8167(10)
_cell_length_c 14.2494(15)
_cell_measurement_reflns_used 45
_cell_measurement_temperature 295(2)
_cell_measurement_theta_max 12.50
_cell_measurement_theta_min 2.88
_cell_volume 942.03(17)
_computing_cell_refinement XSCANS
_computing_data_collection 'XSCANS (Bruker, 1997)'
_computing_data_reduction XSCANS
_computing_molecular_graphics SHELXTL
_computing_publication_material SHELXTL
_computing_structure_refinement SHELXTL
_computing_structure_solution 'SHELXTL (Bruker, 1997)'
_diffrn_measured_fraction_theta_full 0.995
_diffrn_measured_fraction_theta_max 0.995
_diffrn_measurement_device_type 'Bruker P4'
_diffrn_measurement_method '\w scans'
_diffrn_radiation_monochromator graphite
_diffrn_radiation_source 'fine-focus sealed tube'
_diffrn_radiation_type MoK\a
_diffrn_radiation_wavelength 0.71073
_diffrn_reflns_av_R_equivalents 0.0239
_diffrn_reflns_av_sigmaI/netI 0.0475
_diffrn_reflns_limit_h_max 10
_diffrn_reflns_limit_h_min -1
_diffrn_reflns_limit_k_max 10
_diffrn_reflns_limit_k_min -9
_diffrn_reflns_limit_l_max 17
_diffrn_reflns_limit_l_min -17
_diffrn_reflns_number 4243
_diffrn_reflns_theta_full 25.49
_diffrn_reflns_theta_max 25.49
_diffrn_reflns_theta_min 2.61
_diffrn_standards_decay_% 0
_diffrn_standards_interval_count 97
_diffrn_standards_number 3
_exptl_absorpt_coefficient_mu 0.062
_exptl_absorpt_correction_type none
_exptl_crystal_colour colorless
_exptl_crystal_density_diffrn 1.116
_exptl_crystal_density_method 'not measured'
_exptl_crystal_description plate
_exptl_crystal_F_000 344
_exptl_crystal_size_max 0.4
_exptl_crystal_size_mid 0.3
_exptl_crystal_size_min 0.2
_refine_diff_density_max 0.155
_refine_diff_density_min -0.155
_refine_diff_density_rms 0.032
_refine_ls_extinction_coef 0.0139(11)
_refine_ls_extinction_expression Fc^*^=kFc[1+0.001xFc^2^\l^3^/sin(2\q)]^-1/4^
_refine_ls_extinction_method SHELXL
_refine_ls_goodness_of_fit_ref 1.049
_refine_ls_hydrogen_treatment constr
_refine_ls_matrix_type full
_refine_ls_number_parameters 218
_refine_ls_number_reflns 3490
_refine_ls_number_restraints 0
_refine_ls_restrained_S_all 1.049
_refine_ls_R_factor_all 0.0779
_refine_ls_R_factor_gt 0.0487
_refine_ls_shift/su_max 0.001
_refine_ls_shift/su_mean 0.000
_refine_ls_structure_factor_coef Fsqd
_refine_ls_weighting_details 'calc w=1/[\s^2^(Fo^2^)+(0.001P)^2^+0.3P] where P=(Fo^2^+2Fc^2^)/3'
_refine_ls_weighting_scheme calc
_refine_ls_wR_factor_gt 0.0932
_refine_ls_wR_factor_ref 0.1082
_reflns_number_gt 2172
_reflns_number_total 3490
_reflns_threshold_expression I>2\s(I)
_cod_data_source_file jo060334ssi20060419_112344.cif
_cod_depositor_comments
;
The following automatic conversions were performed:
'_symmetry_cell_setting' value 'Triclinic' changed to 'triclinic'
according to '/home/saulius/struct/CIF-dictionaries/cif_core.dic'
dictionary named 'cif_core.dic' version 2.4.1 from 2010-06-29.

Automatic conversion script
Id: cif_fix_enum 1527 2010-12-29 10:47:43Z saulius 
;
_cod_database_code 4021779

loop_
_symmetry_equiv_pos_as_xyz
'x, y, z'
'-x, -y, -z'

loop_
_atom_site_label
_atom_site_type_symbol
_atom_site_fract_x
_atom_site_fract_y
_atom_site_fract_z
_atom_site_U_iso_or_equiv
_atom_site_adp_type
_atom_site_occupancy
_atom_site_symmetry_multiplicity
_atom_site_calc_flag
_atom_site_refinement_flags
C1 C 0.6215(2) 0.2583(2) 0.18976(13) 0.0466(5) Uani 1 1 d .
C2 C 0.7169(3) 0.3663(2) 0.18850(13) 0.0482(5) Uani 1 1 d .
C3 C 0.5134(2) 0.4435(2) 0.22364(13) 0.0471(5) Uani 1 1 d .
C4 C 0.4568(2) 0.4325(2) 0.32578(13) 0.0472(5) Uani 1 1 d .
C5 C 0.5331(2) 0.2637(3) 0.35746(13) 0.0483(5) Uani 1 1 d .
C6 C 0.6721(3) 0.1453(2) 0.28237(13) 0.0494(5) Uani 1 1 d .
C7 C 0.8398(3) 0.1506(2) 0.30473(13) 0.0506(5) Uani 1 1 d .
C8 C 0.8516(2) 0.2886(3) 0.25836(13) 0.0492(5) Uani 1 1 d .
C9 C 0.9835(3) 0.3295(3) 0.27610(15) 0.0606(6) Uani 1 1 d .
H9A H 0.9899 0.4232 0.2461 0.073 Uiso 1 1 calc R
C10 C 1.1062(3) 0.2295(4) 0.33897(16) 0.0724(7) Uani 1 1 d .
H10A H 1.1956 0.2558 0.3511 0.087 Uiso 1 1 calc R
C11 C 1.0957(3) 0.0916(3) 0.38335(16) 0.0730(7) Uani 1 1 d .
H11A H 1.1802 0.0237 0.4243 0.088 Uiso 1 1 calc R
C12 C 0.9615(3) 0.0519(3) 0.36814(15) 0.0636(6) Uani 1 1 d .
H12A H 0.9533 -0.0394 0.4000 0.076 Uiso 1 1 calc R
C13 C 0.4903(3) 0.2239(3) 0.44907(14) 0.0596(6) Uani 1 1 d .
H13A H 0.5453 0.1113 0.4712 0.072 Uiso 1 1 calc R
C14 C 0.3645(3) 0.3544(3) 0.50702(16) 0.0710(7) Uani 1 1 d .
H14A H 0.3330 0.3288 0.5681 0.085 Uiso 1 1 calc R
C15 C 0.2859(3) 0.5208(3) 0.47533(16) 0.0726(7) Uani 1 1 d .
H15A H 0.2012 0.6070 0.5149 0.087 Uiso 1 1 calc R
C16 C 0.3316(3) 0.5622(3) 0.38469(15) 0.0618(6) Uani 1 1 d .
H16A H 0.2788 0.6755 0.3636 0.074 Uiso 1 1 calc R
C17 C 0.5826(3) 0.1996(3) 0.10107(14) 0.0580(5) Uani 1 1 d .
H17A H 0.6764 0.0846 0.0862 0.070 Uiso 1 1 calc R
H17B H 0.5863 0.2743 0.0492 0.070 Uiso 1 1 calc R
C18 C 0.4035(3) 0.1982(3) 0.10756(17) 0.0775(7) Uani 1 1 d .
H18A H 0.3896 0.1594 0.0489 0.116 Uiso 1 1 calc R
H18B H 0.3091 0.3121 0.1203 0.116 Uiso 1 1 calc R
H18C H 0.3992 0.1222 0.1576 0.116 Uiso 1 1 calc R
C19 C 0.7747(3) 0.4330(3) 0.09761(14) 0.0620(6) Uani 1 1 d .
H19A H 0.8043 0.5219 0.1128 0.074 Uiso 1 1 calc R
H19B H 0.6761 0.4844 0.0584 0.074 Uiso 1 1 calc R
C20 C 0.9352(3) 0.2919(4) 0.04201(16) 0.0824(8) Uani 1 1 d .
H20A H 0.9670 0.3402 -0.0143 0.124 Uiso 1 1 calc R
H20B H 0.9056 0.2051 0.0252 0.124 Uiso 1 1 calc R
H20C H 1.0338 0.2417 0.0801 0.124 Uiso 1 1 calc R
C21 C 0.3795(3) 0.5875(3) 0.16681(15) 0.0608(6) Uani 1 1 d .
H21A H 0.2613 0.6023 0.1880 0.073 Uiso 1 1 calc R
H21B H 0.4041 0.5542 0.1010 0.073 Uiso 1 1 calc R
C22 C 0.3797(4) 0.7602(3) 0.17412(18) 0.0822(8) Uani 1 1 d .
H22A H 0.2918 0.8446 0.1365 0.123 Uiso 1 1 calc R
H22B H 0.4951 0.7481 0.1516 0.123 Uiso 1 1 calc R
H22C H 0.3524 0.7961 0.2388 0.123 Uiso 1 1 calc R
C23 C 0.6867(3) -0.0343(3) 0.28275(17) 0.0697(6) Uani 1 1 d .
H23A H 0.6951 -0.0772 0.3472 0.084 Uiso 1 1 calc R
H23B H 0.5779 -0.0249 0.2622 0.084 Uiso 1 1 calc R
C24 C 0.8434(4) -0.1653(3) 0.2211(2) 0.1049(10) Uani 1 1 d .
H24A H 0.8408 -0.2732 0.2254 0.157 Uiso 1 1 calc R
H24B H 0.9526 -0.1797 0.2423 0.157 Uiso 1 1 calc R
H24C H 0.8357 -0.1258 0.1568 0.157 Uiso 1 1 calc R

loop_
_atom_site_aniso_label
_atom_site_aniso_U_11
_atom_site_aniso_U_22
_atom_site_aniso_U_33
_atom_site_aniso_U_23
_atom_site_aniso_U_13
_atom_site_aniso_U_12
C1 0.0469(11) 0.0508(11) 0.0421(10) -0.0029(8) -0.0017(8) -0.0229(9)
C2 0.0484(11) 0.0547(11) 0.0428(10) 0.0003(8) -0.0028(9) -0.0255(10)
C3 0.0473(11) 0.0482(11) 0.0443(10) -0.0004(8) -0.0046(8) -0.0209(9)
C4 0.0424(10) 0.0531(11) 0.0445(10) -0.0043(9) -0.0026(8) -0.0206(9)
C5 0.0438(11) 0.0555(12) 0.0474(11) -0.0010(9) -0.0035(8) -0.0247(9)
C6 0.0505(11) 0.0466(11) 0.0503(11) 0.0001(9) -0.0024(9) -0.0223(9)
C7 0.0438(11) 0.0530(12) 0.0467(11) -0.0042(9) -0.0022(9) -0.0156(9)
C8 0.0435(11) 0.0575(12) 0.0439(10) -0.0061(9) 0.0013(8) -0.0217(10)
C9 0.0533(13) 0.0755(15) 0.0575(13) -0.0066(11) -0.0016(10) -0.0339(12)
C10 0.0518(13) 0.104(2) 0.0631(14) -0.0130(14) -0.0068(11) -0.0360(14)
C11 0.0509(13) 0.0926(18) 0.0576(14) -0.0035(13) -0.0121(11) -0.0168(13)
C12 0.0548(13) 0.0644(14) 0.0563(13) 0.0016(10) -0.0068(10) -0.0148(11)
C13 0.0607(13) 0.0725(14) 0.0525(12) 0.0077(11) -0.0067(10) -0.0372(12)
C14 0.0732(16) 0.0971(19) 0.0473(12) -0.0042(12) 0.0060(11) -0.0454(15)
C15 0.0661(15) 0.0871(18) 0.0573(14) -0.0214(13) 0.0128(12) -0.0311(14)
C16 0.0584(13) 0.0622(13) 0.0580(13) -0.0100(10) 0.0015(11) -0.0228(11)
C17 0.0604(13) 0.0663(13) 0.0505(12) -0.0095(10) -0.0035(10) -0.0315(11)
C18 0.0783(17) 0.1019(19) 0.0717(15) -0.0071(14) -0.0125(13) -0.0563(16)
C19 0.0677(14) 0.0782(15) 0.0488(12) 0.0027(11) -0.0024(10) -0.0421(13)
C20 0.0711(16) 0.119(2) 0.0605(14) -0.0069(14) 0.0108(12) -0.0495(16)
C21 0.0577(13) 0.0605(13) 0.0548(12) 0.0051(10) -0.0092(10) -0.0195(11)
C22 0.100(2) 0.0548(14) 0.0791(17) 0.0089(12) -0.0112(15) -0.0256(14)
C23 0.0803(16) 0.0534(13) 0.0753(15) 0.0017(11) -0.0095(13) -0.0308(12)
C24 0.116(2) 0.0563(16) 0.117(2) -0.0219(15) -0.0023(19) -0.0184(16)

loop_
_atom_type_symbol
_atom_type_description
_atom_type_scat_dispersion_real
_atom_type_scat_dispersion_imag
_atom_type_scat_source
C C 0.0033 0.0016 'International Tables Vol C Tables 4.2.6.8 and 6.1.1.4'
H H 0.0000 0.0000 'International Tables Vol C Tables 4.2.6.8 and 6.1.1.4'

loop_
_geom_angle_atom_site_label_1
_geom_angle_atom_site_label_2
_geom_angle_atom_site_label_3
_geom_angle
C2 C1 C17 123.40(16)
C2 C1 C3 62.31(12)
C17 C1 C3 121.28(16)
C2 C1 C6 105.06(15)
C17 C1 C6 123.40(16)
C3 C1 C6 105.43(14)
C8 C2 C1 106.98(16)
C8 C2 C19 115.92(17)
C1 C2 C19 122.73(17)
C8 C2 C3 119.32(15)
C1 C2 C3 59.27(12)
C19 C2 C3 119.85(16)
C4 C3 C21 116.52(16)
C4 C3 C1 105.87(15)
C21 C3 C1 124.01(16)
C4 C3 C2 120.16(16)
C21 C3 C2 118.60(16)
C1 C3 C2 58.42(12)
C5 C4 C16 119.91(18)
C5 C4 C3 111.12(16)
C16 C4 C3 128.63(18)
C4 C5 C13 120.48(19)
C4 C5 C6 110.56(16)
C13 C5 C6 128.74(19)
C7 C6 C23 114.82(17)
C7 C6 C5 102.14(15)
C23 C6 C5 113.63(17)
C7 C6 C1 102.93(15)
C23 C6 C1 118.72(17)
C5 C6 C1 102.51(15)
C12 C7 C8 120.2(2)
C12 C7 C6 129.31(19)
C8 C7 C6 110.18(17)
C9 C8 C7 120.27(19)
C9 C8 C2 128.99(19)
C7 C8 C2 110.61(17)
C8 C9 C10 119.4(2)
C8 C9 H9A 120.3
C10 C9 H9A 120.3
C11 C10 C9 120.1(2)
C11 C10 H10A 120.0
C9 C10 H10A 120.0
C10 C11 C12 121.1(2)
C10 C11 H11A 119.4
C12 C11 H11A 119.4
C7 C12 C11 118.9(2)
C7 C12 H12A 120.5
C11 C12 H12A 120.5
C14 C13 C5 119.0(2)
C14 C13 H13A 120.5
C5 C13 H13A 120.5
C15 C14 C13 120.7(2)
C15 C14 H14A 119.7
C13 C14 H14A 119.7
C14 C15 C16 120.6(2)
C14 C15 H15A 119.7
C16 C15 H15A 119.7
C15 C16 C4 119.3(2)
C15 C16 H16A 120.4
C4 C16 H16A 120.4
C1 C17 C18 114.81(18)
C1 C17 H17A 108.6
C18 C17 H17A 108.6
C1 C17 H17B 108.6
C18 C17 H17B 108.6
H17A C17 H17B 107.5
C17 C18 H18A 109.5
C17 C18 H18B 109.5
H18A C18 H18B 109.5
C17 C18 H18C 109.5
H18A C18 H18C 109.5
H18B C18 H18C 109.5
C2 C19 C20 112.58(19)
C2 C19 H19A 109.1
C20 C19 H19A 109.1
C2 C19 H19B 109.1
C20 C19 H19B 109.1
H19A C19 H19B 107.8
C19 C20 H20A 109.5
C19 C20 H20B 109.5
H20A C20 H20B 109.5
C19 C20 H20C 109.5
H20A C20 H20C 109.5
H20B C20 H20C 109.5
C3 C21 C22 114.33(19)
C3 C21 H21A 108.7
C22 C21 H21A 108.7
C3 C21 H21B 108.7
C22 C21 H21B 108.7
H21A C21 H21B 107.6
C21 C22 H22A 109.5
C21 C22 H22B 109.5
H22A C22 H22B 109.5
C21 C22 H22C 109.5
H22A C22 H22C 109.5
H22B C22 H22C 109.5
C24 C23 C6 115.5(2)
C24 C23 H23A 108.4
C6 C23 H23A 108.4
C24 C23 H23B 108.4
C6 C23 H23B 108.4
H23A C23 H23B 107.5
C23 C24 H24A 109.5
C23 C24 H24B 109.5
H24A C24 H24B 109.5
C23 C24 H24C 109.5
H24A C24 H24C 109.5
H24B C24 H24C 109.5

loop_
_geom_bond_atom_site_label_1
_geom_bond_atom_site_label_2
_geom_bond_distance
C1 C2 1.514(3)
C1 C17 1.517(3)
C1 C3 1.527(3)
C1 C6 1.579(3)
C2 C8 1.488(3)
C2 C19 1.522(3)
C2 C3 1.574(3)
C3 C4 1.496(2)
C3 C21 1.516(3)
C4 C5 1.386(3)
C4 C16 1.388(3)
C5 C13 1.388(3)
C5 C6 1.529(3)
C6 C7 1.522(3)
C6 C23 1.528(3)
C7 C12 1.385(3)
C7 C8 1.392(3)
C8 C9 1.384(3)
C9 C10 1.387(3)
C9 H9A 0.9300
C10 C11 1.375(3)
C10 H10A 0.9300
C11 C12 1.385(3)
C11 H11A 0.9300
C12 H12A 0.9300
C13 C14 1.385(3)
C13 H13A 0.9300
C14 C15 1.369(3)
C14 H14A 0.9300
C15 C16 1.387(3)
C15 H15A 0.9300
C16 H16A 0.9300
C17 C18 1.528(3)
C17 H17A 0.9700
C17 H17B 0.9700
C18 H18A 0.9600
C18 H18B 0.9600
C18 H18C 0.9600
C19 C20 1.528(3)
C19 H19A 0.9700
C19 H19B 0.9700
C20 H20A 0.9600
C20 H20B 0.9600
C20 H20C 0.9600
C21 C22 1.533(3)
C21 H21A 0.9700
C21 H21B 0.9700
C22 H22A 0.9600
C22 H22B 0.9600
C22 H22C 0.9600
C23 C24 1.520(3)
C23 H23A 0.9700
C23 H23B 0.9700
C24 H24A 0.9600
C24 H24B 0.9600
C24 H24C 0.9600

loop_
_cod_related_entry_id
_cod_related_entry_database
_cod_related_entry_code
1 ChemSpider 9704562
